data_4123939
loop_
_publ_author_name
'Romanov-Michailidis, Fedor'
'Sedillo, Kassandra F.'
'Neely, Jamie M.'
'Rovis, Tomislav'

_publ_section_title
;
 Expedient Access to 2,3-Dihydropyridines from Unsaturated Oximes by
 Rh(III)-Catalyzed C-H Activation.
;
_journal_issue 28
_journal_name_full 'Journal of the American Chemical Society'
_journal_page_first 8892
_journal_page_last 8895
_journal_paper_doi 10.1021/jacs.5b04946
_journal_volume 137
_journal_year 2015
_chemical_formula_moiety 'C25 H34 N2 O4 S2'
_chemical_formula_sum 'C25 H34 N2 O4 S2'
_chemical_formula_weight 490.66
_space_group_crystal_system monoclinic
_space_group_IT_number 14
_space_group_name_Hall '-P 2ybc'
_space_group_name_H-M_alt 'P 1 21/c 1'
_symmetry_space_group_name_Hall '-P 2ybc'
_symmetry_space_group_name_H-M 'P 1 21/c 1'
_atom_sites_solution_hydrogens geom
_audit_creation_method SHELXL-2014/7
_cell_angle_alpha 90
_cell_angle_beta 94.282(6)
_cell_angle_gamma 90
_cell_formula_units_Z 4
_cell_length_a 16.7657(19)
_cell_length_b 8.6793(12)
_cell_length_c 17.034(2)
_cell_measurement_reflns_used 9917
_cell_measurement_temperature 120(2)
_cell_measurement_theta_max 25.94
_cell_measurement_theta_min 2.40
_cell_volume 2471.8(5)
_computing_cell_refinement 'Bruker SAINT'
_computing_data_collection 'Bruker APEX2'
_computing_data_reduction 'Bruker SAINT'
_computing_molecular_graphics 'Bruker SHELXTL'
_computing_publication_material 'Bruker SHELXTL'
_computing_structure_refinement 'SHELXL-2014/7 (Sheldrick, 2014)'
_computing_structure_solution 'SHELXS-97 (Sheldrick 2008)'
_diffrn_ambient_temperature 120(2)
_diffrn_measured_fraction_theta_full 0.998
_diffrn_measured_fraction_theta_max 0.994
_diffrn_measurement_device_type 'Bruker APEX-II CCD'
_diffrn_measurement_method '\f and \w scans'
_diffrn_radiation_type MoK\a
_diffrn_radiation_wavelength 0.71073
_diffrn_reflns_av_R_equivalents 0.0889
_diffrn_reflns_av_unetI/netI 0.0469
_diffrn_reflns_laue_measured_fraction_full 0.998
_diffrn_reflns_laue_measured_fraction_max 0.994
_diffrn_reflns_limit_h_max 22
_diffrn_reflns_limit_h_min -22
_diffrn_reflns_limit_k_max 11
_diffrn_reflns_limit_k_min -11
_diffrn_reflns_limit_l_max 22
_diffrn_reflns_limit_l_min -22
_diffrn_reflns_number 63459
_diffrn_reflns_point_group_measured_fraction_full 0.998
_diffrn_reflns_point_group_measured_fraction_max 0.994
_diffrn_reflns_theta_full 25.242
_diffrn_reflns_theta_max 28.375
_diffrn_reflns_theta_min 2.398
_exptl_absorpt_coefficient_mu 0.250
_exptl_absorpt_correction_T_max 0.7457
_exptl_absorpt_correction_T_min 0.6886
_exptl_absorpt_correction_type multi-scan
_exptl_absorpt_process_details 'SCALE (Bruker, 2009)'
_exptl_crystal_colour colourless
_exptl_crystal_density_diffrn 1.319
_exptl_crystal_density_meas ?
_exptl_crystal_density_method 'not measured'
_exptl_crystal_description block
_exptl_crystal_F_000 1048
_exptl_crystal_size_max 0.293
_exptl_crystal_size_mid 0.284
_exptl_crystal_size_min 0.183
_refine_diff_density_max 1.003
_refine_diff_density_min -0.407
_refine_diff_density_rms 0.067
_refine_ls_extinction_method none
_refine_ls_goodness_of_fit_ref 1.052
_refine_ls_hydrogen_treatment constr
_refine_ls_matrix_type full
_refine_ls_number_parameters 302
_refine_ls_number_reflns 6169
_refine_ls_number_restraints 0
_refine_ls_restrained_S_all 1.052
_refine_ls_R_factor_all 0.1088
_refine_ls_R_factor_gt 0.0655
_refine_ls_shift/su_max 0.001
_refine_ls_shift/su_mean 0.000
_refine_ls_structure_factor_coef Fsqd
_refine_ls_weighting_details 'w=1/[\s^2^(Fo^2^)+(0.0716P)^2^+2.7130P] where P=(Fo^2^+2Fc^2^)/3'
_refine_ls_weighting_scheme calc
_refine_ls_wR_factor_gt 0.1587
_refine_ls_wR_factor_ref 0.1838
_reflns_Friedel_coverage 0.000
_reflns_number_gt 3938
_reflns_number_total 6169
_reflns_threshold_expression 'I > 2\s(I)'
_cod_data_source_file ja5b04946_si_003.cif
_cod_data_source_block rovis195
_cod_depositor_comments
;
The following automatic conversions were performed:

'_exptl_crystal_density_meas' value 'not measured' was changed to '?'
- the value is perceived as not measured.

Automatic conversion script
Id: cif_fix_values 3271 2015-04-21 07:52:19Z andrius 

 Adding full bibliography for 4123939--4123940.cif.
;
_cod_original_cell_volume 2471.8(6)
_cod_database_code 4123939
_shelx_shelxl_version_number 2014/7
_shelx_space_group_comment
; 
The symmetry employed for this shelxl refinement is uniquely defined 
by the following loop, which should always be used as a source of 
symmetry information in preference to the above space-group names. 
They are only intended as comments. 
;
_shelx_estimated_absorpt_t_min 0.930
_shelx_estimated_absorpt_t_max 0.956

loop_
_space_group_symop_operation_xyz
'x, y, z'
'-x, y+1/2, -z+1/2'
'-x, -y, -z'
'x, -y-1/2, z-1/2'

loop_
_atom_site_label
_atom_site_type_symbol
_atom_site_fract_x
_atom_site_fract_y
_atom_site_fract_z
_atom_site_U_iso_or_equiv
_atom_site_adp_type
_atom_site_occupancy
_atom_site_site_symmetry_order
_atom_site_calc_flag
_atom_site_refinement_flags_posn
_atom_site_refinement_flags_adp
C1 C 0.34587(19) 0.5339(3) 0.05484(16) 0.0371(7) Uani 1 1 d . .
C2 C 0.39691(19) 0.4215(4) 0.03001(19) 0.0423(7) Uani 1 1 d . .
H2 H 0.4532 0.4362 0.0365 0.051 Uiso 1 1 calc R U
C3 C 0.36588(19) 0.2877(4) -0.0042(2) 0.0451(8) Uani 1 1 d . .
H3 H 0.4013 0.2107 -0.0207 0.054 Uiso 1 1 calc R U
C4 C 0.28484(19) 0.2643(4) -0.01484(17) 0.0440(8) Uani 1 1 d . .
C5 C 0.2345(2) 0.3790(5) 0.0093(2) 0.0609(11) Uani 1 1 d . .
H5 H 0.1783 0.3656 0.0013 0.073 Uiso 1 1 calc R U
C6 C 0.2642(2) 0.5109(5) 0.04423(19) 0.0570(10) Uani 1 1 d . .
H6 H 0.2286 0.5870 0.0613 0.068 Uiso 1 1 calc R U
C7 C 0.2511(2) 0.1185(5) -0.0514(2) 0.0630(11) Uani 1 1 d . .
H7A H 0.2612 0.1161 -0.1073 0.095 Uiso 1 1 calc R U
H7B H 0.1933 0.1147 -0.0460 0.095 Uiso 1 1 calc R U
H7C H 0.2768 0.0294 -0.0246 0.095 Uiso 1 1 calc R U
N1 N 0.36281(15) 0.6950(3) 0.19263(14) 0.0351(6) Uani 1 1 d . .
C8 C 0.40996(18) 0.5968(3) 0.25147(17) 0.0347(6) Uani 1 1 d . .
H8 H 0.4680 0.6086 0.2426 0.042 Uiso 1 1 calc R U
C9 C 0.39637(19) 0.6599(4) 0.33405(18) 0.0402(7) Uani 1 1 d . .
H9 H 0.3467 0.6105 0.3513 0.048 Uiso 1 1 calc R U
C10 C 0.3822(2) 0.8300(4) 0.3316(2) 0.0492(8) Uani 1 1 d . .
H10A H 0.4276 0.8811 0.3082 0.059 Uiso 1 1 calc R U
H10B H 0.3800 0.8690 0.3860 0.059 Uiso 1 1 calc R U
C11 C 0.3025(2) 0.8736(4) 0.28246(18) 0.0438(8) Uani 1 1 d . .
C12 C 0.28582(18) 0.7497(3) 0.21688(17) 0.0370(7) Uani 1 1 d . .
H12A H 0.2552 0.6628 0.2373 0.044 Uiso 1 1 calc R U
H12B H 0.2540 0.7951 0.1714 0.044 Uiso 1 1 calc R U
C13 C 0.3889(2) 0.4270(3) 0.2451(2) 0.0458(8) Uani 1 1 d . .
H13A H 0.3317 0.4135 0.2516 0.069 Uiso 1 1 calc R U
H13B H 0.4201 0.3696 0.2863 0.069 Uiso 1 1 calc R U
H13C H 0.4011 0.3884 0.1933 0.069 Uiso 1 1 calc R U
C14 C 0.4652(2) 0.6141(4) 0.39336(18) 0.0422(7) Uani 1 1 d . .
H14A H 0.5151 0.6599 0.3778 0.063 Uiso 1 1 calc R U
H14B H 0.4704 0.5016 0.3945 0.063 Uiso 1 1 calc R U
H14C H 0.4543 0.6513 0.4458 0.063 Uiso 1 1 calc R U
S1 S 0.38453(6) 0.70211(9) 0.10218(5) 0.0457(2) Uani 1 1 d . .
O1 O 0.47040(15) 0.6951(3) 0.10152(15) 0.0564(7) Uani 1 1 d . .
O2 O 0.34079(19) 0.8300(3) 0.06670(15) 0.0689(8) Uani 1 1 d . .
C15 C 0.2321(2) 0.8812(4) 0.3342(2) 0.0564(10) Uani 1 1 d . .
H15A H 0.2482 0.9418 0.3820 0.068 Uiso 1 1 calc R U
H15B H 0.2193 0.7755 0.3512 0.068 Uiso 1 1 calc R U
C16 C 0.1561(2) 0.9540(4) 0.2930(2) 0.0549(10) Uani 1 1 d . .
H16A H 0.1370 0.8920 0.2465 0.066 Uiso 1 1 calc R U
H16B H 0.1130 0.9588 0.3295 0.066 Uiso 1 1 calc R U
N2 N 0.17807(16) 1.1094(3) 0.26882(15) 0.0400(6) Uani 1 1 d . .
C17 C 0.23936(17) 1.1066(3) 0.21100(18) 0.0376(7) Uani 1 1 d . .
H17A H 0.2507 1.2130 0.1941 0.045 Uiso 1 1 calc R U
H17B H 0.2193 1.0472 0.1640 0.045 Uiso 1 1 calc R U
C18 C 0.3156(2) 1.0332(4) 0.2474(2) 0.0459(8) Uani 1 1 d . .
H18A H 0.3394 1.1017 0.2894 0.055 Uiso 1 1 calc R U
H18B H 0.3545 1.0242 0.2066 0.055 Uiso 1 1 calc R U
C19 C 0.05072(17) 1.2311(3) 0.17839(18) 0.0365(7) Uani 1 1 d . .
C20 C 0.0643(2) 1.3149(6) 0.1123(2) 0.0735(13) Uani 1 1 d . .
H20 H 0.1064 1.3884 0.1142 0.088 Uiso 1 1 calc R U
C21 C 0.0171(3) 1.2928(6) 0.0426(3) 0.0780(14) Uani 1 1 d . .
H21 H 0.0282 1.3504 -0.0027 0.094 Uiso 1 1 calc R U
C22 C -0.0441(2) 1.1920(4) 0.0377(2) 0.0516(9) Uani 1 1 d . .
C23 C -0.0596(3) 1.1144(5) 0.1059(3) 0.0756(14) Uani 1 1 d . .
H23 H -0.1042 1.0468 0.1049 0.091 Uiso 1 1 calc R U
C24 C -0.0126(3) 1.1318(5) 0.1754(3) 0.0671(11) Uani 1 1 d . .
H24 H -0.0242 1.0750 0.2208 0.081 Uiso 1 1 calc R U
C25 C -0.0950(3) 1.1661(6) -0.0392(3) 0.0757(13) Uani 1 1 d . .
H25A H -0.0811 1.2429 -0.0781 0.114 Uiso 1 1 calc R U
H25B H -0.1517 1.1761 -0.0297 0.114 Uiso 1 1 calc R U
H25C H -0.0849 1.0625 -0.0592 0.114 Uiso 1 1 calc R U
S2 S 0.11334(5) 1.24992(9) 0.26552(5) 0.0405(2) Uani 1 1 d . .
O3 O 0.15741(13) 1.3911(2) 0.25848(14) 0.0478(6) Uani 1 1 d . .
O4 O 0.06578(15) 1.2282(3) 0.33116(14) 0.0548(6) Uani 1 1 d . .

loop_
_atom_site_aniso_label
_atom_site_aniso_U_11
_atom_site_aniso_U_22
_atom_site_aniso_U_33
_atom_site_aniso_U_23
_atom_site_aniso_U_13
_atom_site_aniso_U_12
C1 0.0493(18) 0.0407(16) 0.0225(13) 0.0031(11) 0.0097(12) 0.0119(14)
C2 0.0344(16) 0.0473(18) 0.0465(18) -0.0030(14) 0.0132(14) 0.0072(14)
C3 0.0389(17) 0.0481(19) 0.0489(18) -0.0094(15) 0.0070(14) 0.0108(14)
C4 0.0400(17) 0.064(2) 0.0277(14) -0.0096(14) -0.0009(12) 0.0054(15)
C5 0.0335(18) 0.106(3) 0.0420(18) -0.033(2) -0.0087(14) 0.0187(19)
C6 0.045(2) 0.086(3) 0.0395(18) -0.0218(18) 0.0004(15) 0.0331(19)
C7 0.048(2) 0.086(3) 0.054(2) -0.024(2) -0.0061(17) -0.004(2)
N1 0.0488(15) 0.0252(11) 0.0332(12) -0.0005(9) 0.0156(11) 0.0043(10)
C8 0.0428(16) 0.0253(13) 0.0370(15) -0.0018(11) 0.0094(13) 0.0029(12)
C9 0.0439(17) 0.0367(16) 0.0400(16) -0.0058(13) 0.0042(13) 0.0097(13)
C10 0.061(2) 0.0382(18) 0.0478(19) -0.0076(14) 0.0036(16) 0.0083(16)
C11 0.057(2) 0.0403(17) 0.0340(15) -0.0060(13) 0.0051(14) 0.0169(15)
C12 0.0446(17) 0.0300(14) 0.0376(15) 0.0015(12) 0.0102(13) 0.0077(13)
C13 0.060(2) 0.0310(16) 0.0465(18) 0.0006(13) 0.0063(16) 0.0016(14)
C14 0.0495(19) 0.0362(16) 0.0405(16) 0.0004(13) 0.0005(14) 0.0062(14)
S1 0.0708(6) 0.0303(4) 0.0391(4) 0.0051(3) 0.0237(4) 0.0056(4)
O1 0.0671(16) 0.0456(13) 0.0617(15) -0.0067(11) 0.0383(13) -0.0151(12)
O2 0.120(2) 0.0424(14) 0.0481(14) 0.0182(11) 0.0320(15) 0.0283(15)
C15 0.081(3) 0.047(2) 0.0445(18) 0.0112(15) 0.0254(18) 0.0255(19)
C16 0.066(2) 0.0455(19) 0.059(2) 0.0173(16) 0.0397(19) 0.0157(17)
N2 0.0464(15) 0.0354(13) 0.0400(13) 0.0033(11) 0.0152(11) 0.0142(11)
C17 0.0364(16) 0.0317(15) 0.0458(17) -0.0018(12) 0.0109(13) 0.0052(12)
C18 0.0486(19) 0.0355(16) 0.0534(19) -0.0106(14) 0.0025(15) 0.0104(14)
C19 0.0336(15) 0.0289(14) 0.0484(17) 0.0015(12) 0.0117(13) 0.0060(12)
C20 0.058(2) 0.097(3) 0.065(3) 0.027(2) 0.001(2) -0.042(2)
C21 0.058(2) 0.119(4) 0.057(2) 0.034(3) 0.0004(19) -0.030(3)
C22 0.0352(18) 0.054(2) 0.065(2) 0.0002(17) -0.0006(16) 0.0135(15)
C23 0.077(3) 0.053(2) 0.093(3) 0.025(2) -0.026(2) -0.025(2)
C24 0.074(3) 0.056(2) 0.070(3) 0.026(2) -0.010(2) -0.022(2)
C25 0.057(3) 0.085(3) 0.082(3) -0.001(2) -0.019(2) 0.018(2)
S2 0.0427(4) 0.0354(4) 0.0449(4) -0.0044(3) 0.0129(3) 0.0111(3)
O3 0.0465(13) 0.0331(11) 0.0640(15) -0.0129(10) 0.0053(11) 0.0064(10)
O4 0.0588(15) 0.0598(15) 0.0487(13) -0.0041(11) 0.0247(12) 0.0206(12)

loop_
_atom_type_symbol
_atom_type_description
_atom_type_scat_dispersion_real
_atom_type_scat_dispersion_imag
_atom_type_scat_source
C C 0.0033 0.0016 'International Tables Vol C Tables 4.2.6.8 and 6.1.1.4'
H H 0.0000 0.0000 'International Tables Vol C Tables 4.2.6.8 and 6.1.1.4'
N N 0.0061 0.0033 'International Tables Vol C Tables 4.2.6.8 and 6.1.1.4'
O O 0.0106 0.0060 'International Tables Vol C Tables 4.2.6.8 and 6.1.1.4'
S S 0.1246 0.1234 'International Tables Vol C Tables 4.2.6.8 and 6.1.1.4'

loop_
_geom_angle_atom_site_label_1
_geom_angle_atom_site_label_2
_geom_angle_atom_site_label_3
_geom_angle
C6 C1 C2 119.1(3)
C6 C1 S1 120.3(2)
C2 C1 S1 120.5(3)
C3 C2 C1 119.9(3)
C4 C3 C2 121.2(3)
C3 C4 C5 118.2(3)
C3 C4 C7 121.2(3)
C5 C4 C7 120.6(3)
C6 C5 C4 121.3(3)
C5 C6 C1 120.2(3)
C12 N1 C8 115.4(2)
C12 N1 S1 121.7(2)
C8 N1 S1 121.12(18)
N1 C8 C13 113.4(3)
N1 C8 C9 107.6(2)
C13 C8 C9 111.1(2)
C10 C9 C14 112.7(3)
C10 C9 C8 111.0(3)
C14 C9 C8 110.8(2)
C9 C10 C11 112.3(3)
C15 C11 C18 109.0(3)
C15 C11 C12 109.8(3)
C18 C11 C12 111.6(3)
C15 C11 C10 111.5(3)
C18 C11 C10 106.5(3)
C12 C11 C10 108.4(2)
N1 C12 C11 108.1(3)
O2 S1 O1 120.48(17)
O2 S1 N1 106.67(14)
O1 S1 N1 107.65(15)
O2 S1 C1 106.71(17)
O1 S1 C1 107.10(14)
N1 S1 C1 107.67(13)
C11 C15 C16 113.7(3)
N2 C16 C15 106.7(3)
C16 N2 C17 112.0(2)
C16 N2 S2 121.2(2)
C17 N2 S2 118.9(2)
N2 C17 C18 109.9(3)
C17 C18 C11 113.4(3)
C24 C19 C20 118.7(3)
C24 C19 S2 120.2(3)
C20 C19 S2 121.1(3)
C19 C20 C21 120.5(3)
C22 C21 C20 121.7(4)
C21 C22 C23 117.1(4)
C21 C22 C25 121.6(4)
C23 C22 C25 121.4(4)
C24 C23 C22 122.4(4)
C19 C24 C23 119.6(4)
O4 S2 O3 119.71(15)
O4 S2 N2 106.39(14)
O3 S2 N2 107.15(14)
O4 S2 C19 108.30(15)
O3 S2 C19 106.62(14)
N2 S2 C19 108.25(14)

loop_
_geom_bond_atom_site_label_1
_geom_bond_atom_site_label_2
_geom_bond_distance
C1 C6 1.382(5)
C1 C2 1.385(4)
C1 S1 1.767(3)
C2 C3 1.383(5)
C3 C4 1.372(5)
C4 C5 1.386(5)
C4 C7 1.502(5)
C5 C6 1.367(5)
N1 C12 1.463(4)
N1 C8 1.496(4)
N1 S1 1.610(2)
C8 C13 1.518(4)
C8 C9 1.542(4)
C9 C10 1.495(4)
C9 C14 1.529(4)
C10 C11 1.569(5)
C11 C15 1.527(5)
C11 C18 1.531(5)
C11 C12 1.561(4)
S1 O2 1.438(3)
S1 O1 1.442(3)
C15 C16 1.544(5)
C16 N2 1.465(4)
N2 C17 1.476(4)
N2 S2 1.631(2)
C17 C18 1.519(4)
C19 C24 1.365(5)
C19 C20 1.373(5)
C19 S2 1.760(3)
C20 C21 1.390(6)
C21 C22 1.346(5)
C22 C23 1.384(6)
C22 C25 1.527(6)
C23 C24 1.380(6)
S2 O4 1.433(2)
S2 O3 1.440(2)
